data_1502821
loop_
_publ_author_name
'Wang, Qi'
'Chen, Tzu-Hsuan'
'Bastow, Kenneth F.'
'Lee, Kuo-Hsiung'
'Chen, Dao-Feng'

_publ_section_title
;
 Altaicalarins A-D, cytotoxic bisabolane sesquiterpenes from Ligularia
 altaica.
;
_journal_issue 2
_journal_name_full 'Journal of natural products'
_journal_page_first 139
_journal_page_last 142
_journal_paper_doi 10.1021/np900489h
_journal_volume 73
_journal_year 2010
_chemical_absolute_configuration unk
_chemical_formula_sum 'C22 H28 O6'
_chemical_formula_weight 388.44
_chemical_name_systematic
; 
 ? 
;
_space_group_IT_number 5
_symmetry_cell_setting monoclinic
_symmetry_space_group_name_Hall 'C 2y'
_symmetry_space_group_name_H-M 'C 1 2 1'
_atom_sites_solution_hydrogens geom
_atom_sites_solution_primary direct
_atom_sites_solution_secondary difmap
_audit_creation_method SHELXL-97
_cell_angle_alpha 90.00
_cell_angle_beta 100.536(4)
_cell_angle_gamma 90.00
_cell_formula_units_Z 4
_cell_length_a 17.066(4)
_cell_length_b 6.9212(15)
_cell_length_c 19.004(4)
_cell_measurement_reflns_used 951
_cell_measurement_temperature 296(2)
_cell_measurement_theta_max 17.92
_cell_measurement_theta_min 2.43
_cell_volume 2206.9(8)
_computing_cell_refinement 'SAINT (Bruker, 2005)'
_computing_data_collection 'SMART (Bruker, 2005)'
_computing_data_reduction SAINT
_computing_molecular_graphics 'SHELXTL (Bruker, 2005)'
_computing_publication_material SHELXTL
_computing_structure_refinement 'SHELXL-97 (Sheldrick, 1997)'
_computing_structure_solution 'SHELXS-97 (Sheldrick, 1997)'
_diffrn_ambient_temperature 296(2)
_diffrn_measured_fraction_theta_full 0.991
_diffrn_measured_fraction_theta_max 0.991
_diffrn_measurement_device_type 'Bruker SMART APEX II CCD area detector'
_diffrn_measurement_method '\f and \w scans'
_diffrn_radiation_monochromator graphite
_diffrn_radiation_source 'fine-focus sealed tube'
_diffrn_radiation_type MoK\a
_diffrn_radiation_wavelength 0.71073
_diffrn_reflns_av_R_equivalents 0.0540
_diffrn_reflns_av_sigmaI/netI 0.0758
_diffrn_reflns_limit_h_max 21
_diffrn_reflns_limit_h_min -21
_diffrn_reflns_limit_k_max 8
_diffrn_reflns_limit_k_min -8
_diffrn_reflns_limit_l_max 24
_diffrn_reflns_limit_l_min -17
_diffrn_reflns_number 6925
_diffrn_reflns_theta_full 27.00
_diffrn_reflns_theta_max 27.00
_diffrn_reflns_theta_min 2.18
_exptl_absorpt_coefficient_mu 0.084
_exptl_absorpt_correction_T_max 0.9916
_exptl_absorpt_correction_T_min 0.9875
_exptl_absorpt_correction_type multi-scan
_exptl_absorpt_process_details 'SADABS; (Sheldrick, 1996)'
_exptl_crystal_colour colorless
_exptl_crystal_density_diffrn 1.169
_exptl_crystal_density_method 'not measured'
_exptl_crystal_description block
_exptl_crystal_F_000 832
_exptl_crystal_size_max 0.15
_exptl_crystal_size_mid 0.15
_exptl_crystal_size_min 0.10
_refine_diff_density_max 0.183
_refine_diff_density_min -0.126
_refine_diff_density_rms 0.030
_refine_ls_abs_structure_details 'Flack H D (1983), Acta Cryst. A39, 876-881'
_refine_ls_abs_structure_Flack 0(10)
_refine_ls_extinction_coef 0.007(2)
_refine_ls_extinction_expression Fc^*^=kFc[1+0.001xFc^2^\l^3^/sin(2\q)]^-1/4^
_refine_ls_extinction_method SHELXL
_refine_ls_goodness_of_fit_ref 0.974
_refine_ls_hydrogen_treatment mixed
_refine_ls_matrix_type full
_refine_ls_number_parameters 303
_refine_ls_number_reflns 2587
_refine_ls_number_restraints 13
_refine_ls_restrained_S_all 0.978
_refine_ls_R_factor_all 0.1245
_refine_ls_R_factor_gt 0.0564
_refine_ls_shift/su_max 0.001
_refine_ls_shift/su_mean 0.000
_refine_ls_structure_factor_coef Fsqd
_refine_ls_weighting_details 'calc w=1/[\s^2^(Fo^2^)+(0.0728P)^2^+0.0000P] where P=(Fo^2^+2Fc^2^)/3'
_refine_ls_weighting_scheme calc
_refine_ls_wR_factor_gt 0.1220
_refine_ls_wR_factor_ref 0.1489
_reflns_number_gt 1358
_reflns_number_total 2587
_reflns_threshold_expression >2\s(I)
_cod_data_source_file np900489h_si_002.cif
_cod_data_source_block wla7
_cod_depositor_comments
;
The following automatic conversions were performed:
'_atom_site_symetry_multiplicity' tag replaced with
'_atom_site_symmetry_multiplicity'.

Automatic conversion script
Id: cif_correct_tags 1440 2010-10-19 06:21:57Z saulius 

The following automatic conversions were performed:

'_symmetry_cell_setting' value 'Monoclinic' changed to 'monoclinic'
according to /home/saulius/struct/CIF-dictionaries/cif_core.dic
dictionary named 'cif_core.dic' version 2.4.2 from 2011-04-26.

Automatic conversion script
Id: cif_fix_values 1715 2011-07-08 13:25:40Z adriana 
;
_cod_original_sg_symbol_H-M 'C 2'
_cod_database_code 1502821

loop_
_symmetry_equiv_pos_as_xyz
'x, y, z'
'-x, y, -z'
'x+1/2, y+1/2, z'
'-x+1/2, y+1/2, -z'

loop_
_atom_site_label
_atom_site_type_symbol
_atom_site_fract_x
_atom_site_fract_y
_atom_site_fract_z
_atom_site_U_iso_or_equiv
_atom_site_adp_type
_atom_site_occupancy
_atom_site_symmetry_multiplicity
_atom_site_calc_flag
_atom_site_refinement_flags
_atom_site_disorder_assembly
_atom_site_disorder_group
O1 O 0.21959(15) 0.2058(4) 0.38869(14) 0.0534(8) Uani 1 1 d . . .
O2 O 0.23318(19) 0.3863(5) 0.48718(18) 0.0793(11) Uani 1 1 d . . .
O3 O 0.36772(17) 0.0338(5) 0.43106(17) 0.0696(9) Uani 1 1 d . . .
H3 H 0.3234 -0.0021 0.4363 0.104 Uiso 1 1 calc R . .
O4 O 0.4941(2) 0.5043(6) 0.3146(2) 0.0813(11) Uani 1 1 d D . .
H4X H 0.481(3) 0.616(4) 0.302(2) 0.065(16) Uiso 1 1 d D . .
O5 O 0.07663(18) 0.5652(5) 0.22696(15) 0.0707(9) Uani 1 1 d . . .
O6 O -0.0120(2) 0.3322(6) 0.2298(2) 0.1063(14) Uani 1 1 d . . .
C1 C 0.2886(2) 0.2904(6) 0.3701(2) 0.0511(10) Uani 1 1 d . . .
C2 C 0.3609(2) 0.1992(7) 0.3918(2) 0.0530(11) Uani 1 1 d . . .
C3 C 0.4304(2) 0.2707(7) 0.3738(2) 0.0592(11) Uani 1 1 d . . .
C4 C 0.4245(3) 0.4388(7) 0.3340(2) 0.0605(12) Uani 1 1 d . . .
C5 C 0.3525(2) 0.5305(7) 0.3117(2) 0.0593(11) Uani 1 1 d . . .
H5 H 0.3507 0.6423 0.2843 0.071 Uiso 1 1 calc R . .
C6 C 0.2830(2) 0.4589(6) 0.3294(2) 0.0539(11) Uani 1 1 d . A .
C7 C 0.2053(2) 0.5603(6) 0.3024(2) 0.0547(10) Uani 1 1 d . . .
C8 C 0.1415(3) 0.4382(7) 0.2586(3) 0.0755(14) Uani 1 1 d . A .
H8 H 0.1210 0.3496 0.2912 0.091 Uiso 1 1 calc R . .
C9 C 0.1665(4) 0.3223(10) 0.2017(3) 0.106(2) Uani 1 1 d D . .
H9A H 0.2083 0.2337 0.2228 0.127 Uiso 1 1 calc R A .
H9B H 0.1217 0.2464 0.1777 0.127 Uiso 1 1 calc R . .
C10 C 0.1954(4) 0.4427(11) 0.1500(4) 0.108(2) Uani 1 1 d D A .
H10 H 0.2363 0.5280 0.1679 0.130 Uiso 1 1 calc R . .
C11 C 0.1698(5) 0.4453(17) 0.0791(5) 0.158(4) Uani 1 1 d D . .
C12 C 0.2032(7) 0.589(2) 0.0321(4) 0.236(7) Uani 1 1 d D A .
H12A H 0.2594 0.5677 0.0359 0.354 Uiso 1 1 calc R . .
H12B H 0.1942 0.7180 0.0473 0.354 Uiso 1 1 calc R . .
H12C H 0.1772 0.5723 -0.0168 0.354 Uiso 1 1 calc R . .
C13 C 0.1081(6) 0.334(3) 0.0358(5) 0.279(10) Uani 1 1 d D A .
H13A H 0.1170 0.1994 0.0459 0.418 Uiso 1 1 calc R . .
H13B H 0.1086 0.3582 -0.0139 0.418 Uiso 1 1 calc R . .
H13C H 0.0573 0.3713 0.0464 0.418 Uiso 1 1 calc R . .
C18A C 0.0042(3) 0.4926(8) 0.2141(3) 0.0728(14) Uani 0.60 1 d PD A 1
C19A C -0.0661(8) 0.612(3) 0.1820(15) 0.076(5) Uani 0.60 1 d PD A 1
C20A C -0.1484(9) 0.537(3) 0.1844(12) 0.097(5) Uani 0.60 1 d PD A 1
H20A H -0.1544 0.5218 0.2334 0.146 Uiso 0.60 1 calc PR A 1
H20B H -0.1559 0.4149 0.1604 0.146 Uiso 0.60 1 calc PR A 1
H20C H -0.1874 0.6276 0.1611 0.146 Uiso 0.60 1 calc PR A 1
C21A C -0.0542(9) 0.768(2) 0.1483(8) 0.090(4) Uani 0.60 1 d PD A 1
H21A H -0.1015 0.8276 0.1273 0.109 Uiso 0.60 1 calc PR A 1
C22A C 0.0177(13) 0.873(3) 0.1349(17) 0.134(8) Uani 0.60 1 d PD A 1
H22A H 0.0639 0.7932 0.1481 0.201 Uiso 0.60 1 calc PR A 1
H22B H 0.0242 0.9896 0.1630 0.201 Uiso 0.60 1 calc PR A 1
H22C H 0.0112 0.9059 0.0851 0.201 Uiso 0.60 1 calc PR A 1
C18B C 0.0042(3) 0.4926(8) 0.2141(3) 0.0728(14) Uani 0.40 1 d PD A 2
C19B C -0.0448(12) 0.655(4) 0.1714(18) 0.061(6) Uani 0.40 1 d PD A 2
C20B C -0.0058(15) 0.826(4) 0.141(2) 0.095(8) Uani 0.40 1 d PD A 2
H20D H -0.0462 0.9140 0.1182 0.142 Uiso 0.40 1 calc PR A 2
H20E H 0.0245 0.7810 0.1063 0.142 Uiso 0.40 1 calc PR A 2
H20F H 0.0290 0.8917 0.1789 0.142 Uiso 0.40 1 calc PR A 2
C21B C -0.1260(12) 0.639(3) 0.1594(11) 0.093(6) Uani 0.40 1 d PD A 2
H21B H -0.1574 0.7257 0.1292 0.111 Uiso 0.40 1 calc PR A 2
C22B C -0.164(2) 0.481(6) 0.195(3) 0.161(15) Uani 0.40 1 d PD A 2
H22D H -0.1462 0.3580 0.1815 0.241 Uiso 0.40 1 calc PR A 2
H22E H -0.2211 0.4891 0.1813 0.241 Uiso 0.40 1 calc PR A 2
H22F H -0.1499 0.4954 0.2463 0.241 Uiso 0.40 1 calc PR A 2
C14 C 0.1971(3) 0.7440(7) 0.3161(3) 0.0807(15) Uani 1 1 d . A .
H14A H 0.1495 0.8069 0.2982 0.097 Uiso 1 1 calc R . .
H14B H 0.2390 0.8115 0.3436 0.097 Uiso 1 1 calc R . .
C15 C 0.5082(3) 0.1659(9) 0.3969(3) 0.0825(15) Uani 1 1 d . . .
H15A H 0.5438 0.1970 0.3649 0.124 Uiso 1 1 calc R . .
H15B H 0.4987 0.0292 0.3960 0.124 Uiso 1 1 calc R . .
H15C H 0.5316 0.2049 0.4446 0.124 Uiso 1 1 calc R . .
C16 C 0.1960(2) 0.2661(6) 0.4491(2) 0.0558(11) Uani 1 1 d . . .
C17 C 0.1229(2) 0.1684(7) 0.4617(2) 0.0664(12) Uani 1 1 d . . .
H17A H 0.1165 0.1897 0.5102 0.100 Uiso 1 1 calc R . .
H17B H 0.1271 0.0323 0.4534 0.100 Uiso 1 1 calc R . .
H17C H 0.0777 0.2197 0.4296 0.100 Uiso 1 1 calc R . .

loop_
_atom_site_aniso_label
_atom_site_aniso_U_11
_atom_site_aniso_U_22
_atom_site_aniso_U_33
_atom_site_aniso_U_23
_atom_site_aniso_U_13
_atom_site_aniso_U_12
O1 0.0589(17) 0.0521(17) 0.0496(17) -0.0069(14) 0.0107(13) -0.0065(14)
O2 0.084(2) 0.084(2) 0.075(2) -0.030(2) 0.0272(18) -0.027(2)
O3 0.0718(19) 0.067(2) 0.070(2) 0.0184(18) 0.0136(16) 0.0017(17)
O4 0.064(2) 0.093(3) 0.086(3) 0.026(2) 0.0118(17) -0.009(2)
O5 0.065(2) 0.060(2) 0.079(2) 0.0057(17) -0.0082(15) 0.0079(17)
O6 0.095(3) 0.091(3) 0.127(4) 0.035(3) 0.006(2) -0.006(2)
C1 0.058(3) 0.049(2) 0.046(3) -0.004(2) 0.0095(19) -0.008(2)
C2 0.063(3) 0.055(3) 0.041(3) 0.003(2) 0.0086(19) 0.000(2)
C3 0.058(3) 0.071(3) 0.047(3) -0.002(2) 0.0043(19) 0.000(2)
C4 0.062(3) 0.070(3) 0.050(3) 0.001(2) 0.009(2) -0.013(2)
C5 0.065(3) 0.054(3) 0.057(3) 0.011(2) 0.005(2) -0.004(2)
C6 0.058(3) 0.054(3) 0.048(3) -0.005(2) 0.0049(19) 0.002(2)
C7 0.061(3) 0.052(3) 0.049(3) 0.001(2) 0.0043(19) 0.002(2)
C8 0.079(3) 0.058(3) 0.080(4) -0.001(3) -0.010(2) 0.014(3)
C9 0.104(4) 0.096(5) 0.107(5) -0.034(5) -0.011(4) 0.012(4)
C10 0.113(5) 0.116(5) 0.102(5) -0.005(5) 0.033(4) 0.010(4)
C11 0.131(6) 0.234(12) 0.108(7) -0.025(8) 0.019(5) 0.046(7)
C12 0.314(14) 0.312(18) 0.094(6) 0.049(9) 0.071(8) -0.002(14)
C13 0.180(9) 0.50(3) 0.142(8) -0.009(15) -0.013(7) -0.062(16)
C18A 0.072(4) 0.075(4) 0.068(3) 0.003(3) 0.005(3) 0.010(3)
C19A 0.056(11) 0.085(10) 0.088(10) -0.010(7) 0.017(9) -0.011(8)
C20A 0.089(9) 0.106(17) 0.096(12) 0.020(10) 0.016(9) 0.027(10)
C21A 0.084(10) 0.077(11) 0.099(9) -0.003(8) -0.012(8) 0.010(9)
C22A 0.183(18) 0.077(11) 0.130(12) 0.032(9) 0.000(13) -0.054(10)
C18B 0.072(4) 0.075(4) 0.068(3) 0.003(3) 0.005(3) 0.010(3)
C19B 0.041(10) 0.065(18) 0.073(17) -0.006(12) 0.004(11) 0.009(11)
C20B 0.083(16) 0.056(17) 0.127(18) 0.036(14) -0.026(17) 0.016(16)
C21B 0.073(12) 0.099(15) 0.096(14) 0.009(10) -0.013(11) 0.021(11)
C22B 0.20(3) 0.10(2) 0.20(3) 0.061(19) 0.10(2) 0.002(18)
C14 0.076(3) 0.062(3) 0.100(4) -0.010(3) 0.004(3) 0.004(3)
C15 0.063(3) 0.098(4) 0.086(4) 0.024(3) 0.014(2) 0.009(3)
C16 0.051(2) 0.051(3) 0.064(3) 0.000(2) 0.009(2) 0.000(2)
C17 0.066(3) 0.064(3) 0.071(3) -0.003(2) 0.019(2) -0.006(2)

loop_
_atom_type_symbol
_atom_type_description
_atom_type_scat_dispersion_real
_atom_type_scat_dispersion_imag
_atom_type_scat_source
C C 0.0033 0.0000 'International Tables Vol C Tables 4.2.6.8 and 6.1.1.4'
H H 0.0000 0.0000 'International Tables Vol C Tables 4.2.6.8 and 6.1.1.4'
O O 0.0106 0.0000 'International Tables Vol C Tables 4.2.6.8 and 6.1.1.4'

loop_
_geom_angle_atom_site_label_1
_geom_angle_atom_site_label_2
_geom_angle_atom_site_label_3
_geom_angle
C16 O1 C1 118.4(3)
C2 O3 H3 109.5
C4 O4 H4X 101(3)
C18A O5 C8 117.6(4)
C2 C1 C6 121.1(4)
C2 C1 O1 118.3(4)
C6 C1 O1 120.6(4)
O3 C2 C1 122.1(4)
O3 C2 C3 116.4(4)
C1 C2 C3 121.4(4)
C4 C3 C2 117.2(4)
C4 C3 C15 122.5(4)
C2 C3 C15 120.3(4)
C5 C4 C3 121.8(4)
C5 C4 O4 121.8(4)
C3 C4 O4 116.3(4)
C4 C5 C6 121.1(4)
C4 C5 H5 119.5
C6 C5 H5 119.5
C5 C6 C1 117.4(4)
C5 C6 C7 119.4(4)
C1 C6 C7 123.1(4)
C14 C7 C8 124.2(4)
C14 C7 C6 120.3(4)
C8 C7 C6 115.5(3)
O5 C8 C9 109.0(4)
O5 C8 C7 108.0(4)
C9 C8 C7 115.8(4)
O5 C8 H8 107.9
C9 C8 H8 107.9
C7 C8 H8 107.9
C10 C9 C8 111.5(5)
C10 C9 H9A 109.3
C8 C9 H9A 109.3
C10 C9 H9B 109.3
C8 C9 H9B 109.3
H9A C9 H9B 108.0
C11 C10 C9 127.2(8)
C11 C10 H10 116.4
C9 C10 H10 116.4
C10 C11 C13 129.8(10)
C10 C11 C12 120.9(10)
C13 C11 C12 109.2(9)
C11 C12 H12A 109.5
C11 C12 H12B 109.5
H12A C12 H12B 109.5
C11 C12 H12C 109.5
H12A C12 H12C 109.5
H12B C12 H12C 109.5
C11 C13 H13A 109.5
C11 C13 H13B 109.5
H13A C13 H13B 109.5
C11 C13 H13C 109.5
H13A C13 H13C 109.5
H13B C13 H13C 109.5
O6 C18A O5 124.2(5)
O6 C18A C19A 114.3(9)
O5 C18A C19A 121.5(8)
C21A C19A C18A 118.6(13)
C21A C19A C20A 122.4(14)
C18A C19A C20A 118.8(12)
C19A C21A C22A 134.9(19)
C19A C21A H21A 112.5
C22A C21A H21A 112.5
C21B C19B C20B 119.9(16)
C19B C20B H20D 109.5
C19B C20B H20E 109.5
H20D C20B H20E 109.5
C19B C20B H20F 109.5
H20D C20B H20F 109.5
H20E C20B H20F 109.5
C19B C21B C22B 120(2)
C19B C21B H21B 120.2
C22B C21B H21B 120.2
C21B C22B H22D 109.5
C21B C22B H22E 109.5
H22D C22B H22E 109.5
C21B C22B H22F 109.5
H22D C22B H22F 109.5
H22E C22B H22F 109.5
C7 C14 H14A 120.0
C7 C14 H14B 120.0
H14A C14 H14B 120.0
C3 C15 H15A 109.5
C3 C15 H15B 109.5
H15A C15 H15B 109.5
C3 C15 H15C 109.5
H15A C15 H15C 109.5
H15B C15 H15C 109.5
O2 C16 O1 121.1(4)
O2 C16 C17 126.0(4)
O1 C16 C17 112.8(4)
C16 C17 H17A 109.5
C16 C17 H17B 109.5
H17A C17 H17B 109.5
C16 C17 H17C 109.5
H17A C17 H17C 109.5
H17B C17 H17C 109.5

loop_
_geom_bond_atom_site_label_1
_geom_bond_atom_site_label_2
_geom_bond_distance
O1 C16 1.351(5)
O1 C1 1.416(5)
O2 C16 1.205(5)
O3 C2 1.359(5)
O3 H3 0.8200
O4 C4 1.382(5)
O4 H4X 0.83(2)
O5 C18A 1.315(6)
O5 C8 1.455(5)
O6 C18A 1.196(6)
C1 C2 1.380(6)
C1 C6 1.393(6)
C2 C3 1.386(6)
C3 C4 1.381(6)
C3 C15 1.506(6)
C4 C5 1.379(6)
C5 C6 1.384(6)
C5 H5 0.9300
C6 C7 1.505(5)
C7 C14 1.310(6)
C7 C8 1.504(6)
C8 C9 1.472(7)
C8 H8 0.9800
C9 C10 1.441(9)
C9 H9A 0.9700
C9 H9B 0.9700
C10 C11 1.338(9)
C10 H10 0.9300
C11 C13 1.435(12)
C11 C12 1.517(14)
C12 H12A 0.9599
C12 H12B 0.9599
C12 H12C 0.9599
C13 H13A 0.9599
C13 H13B 0.9599
C13 H13C 0.9599
C18A C19A 1.494(14)
C19A C21A 1.286(15)
C19A C20A 1.506(16)
C20A H20A 0.9599
C20A H20B 0.9599
C20A H20C 0.9599
C21A C22A 1.490(16)
C21A H21A 0.9300
C22A H22A 0.9599
C22A H22B 0.9599
C22A H22C 0.9599
C19B C21B 1.367(17)
C19B C20B 1.527(18)
C20B H20D 0.9599
C20B H20E 0.9599
C20B H20F 0.9599
C21B C22B 1.499(19)
C21B H21B 0.9300
C22B H22D 0.9599
C22B H22E 0.9599
C22B H22F 0.9599
C14 H14A 0.9300
C14 H14B 0.9300
C15 H15A 0.9599
C15 H15B 0.9599
C15 H15C 0.9599
C16 C17 1.475(6)
C17 H17A 0.9599
C17 H17B 0.9599
C17 H17C 0.9599

loop_
_geom_hbond_atom_site_label_D
_geom_hbond_atom_site_label_H
_geom_hbond_atom_site_label_A
_geom_hbond_distance_DH
_geom_hbond_distance_HA
_geom_hbond_distance_DA
_geom_hbond_angle_DHA
_geom_hbond_site_symmetry_A
O3 H3 O1 0.82 2.33 2.777(4) 114.7 .
C8 H8 O1 0.98 2.47 3.044(6) 116.9 .
C9 H9B O6 0.97 2.71 3.189(8) 110.7 .
C22A H22A O5 0.96 2.16 2.82(2) 125.3 .
O3 H3 O2 0.82 2.04 2.720(4) 140.3 4_546
C17 H17B O2 0.96 2.65 3.149(6) 113.1 4_546
O4 H4X O6 0.83(2) 2.04(3) 2.773(6) 147(4) 3
C14 H14B O1 0.93 2.90 3.475(6) 121.5 1_565
C20B H20F O4 0.96 2.86 3.52(4) 127.3 3_455
C17 H17A O3 0.96 2.62 3.234(6) 121.8 4_556
C17 H17C O4 0.96 2.81 3.419(6) 122.2 3_445

loop_
_geom_torsion_atom_site_label_1
_geom_torsion_atom_site_label_2
_geom_torsion_atom_site_label_3
_geom_torsion_atom_site_label_4
_geom_torsion
C16 O1 C1 C2 93.8(4)
C16 O1 C1 C6 -87.8(4)
C6 C1 C2 O3 -179.4(4)
O1 C1 C2 O3 -1.0(6)
C6 C1 C2 C3 -0.4(6)
O1 C1 C2 C3 178.1(4)
O3 C2 C3 C4 -180.0(4)
C1 C2 C3 C4 0.9(6)
O3 C2 C3 C15 0.4(6)
C1 C2 C3 C15 -178.7(4)
C2 C3 C4 C5 -1.2(6)
C15 C3 C4 C5 178.4(5)
C2 C3 C4 O4 -178.0(4)
C15 C3 C4 O4 1.6(6)
C3 C4 C5 C6 1.0(6)
O4 C4 C5 C6 177.6(4)
C4 C5 C6 C1 -0.4(6)
C4 C5 C6 C7 -178.4(4)
C2 C1 C6 C5 0.1(5)
O1 C1 C6 C5 -178.3(4)
C2 C1 C6 C7 178.0(4)
O1 C1 C6 C7 -0.4(5)
C5 C6 C7 C14 -56.0(6)
C1 C6 C7 C14 126.1(5)
C5 C6 C7 C8 122.4(4)
C1 C6 C7 C8 -55.4(5)
C18A O5 C8 C9 82.6(6)
C18A O5 C8 C7 -150.8(4)
C14 C7 C8 O5 8.1(7)
C6 C7 C8 O5 -170.3(4)
C14 C7 C8 C9 130.7(6)
C6 C7 C8 C9 -47.7(6)
O5 C8 C9 C10 61.3(6)
C7 C8 C9 C10 -60.7(6)
C8 C9 C10 C11 -125.1(7)
C9 C10 C11 C13 0.6(12)
C9 C10 C11 C12 176.6(7)
C8 O5 C18A O6 3.7(8)
C8 O5 C18A C19A 179.7(14)
O6 C18A C19A C21A -164(2)
O5 C18A C19A C21A 20(3)
O6 C18A C19A C20A 11(3)
O5 C18A C19A C20A -165.8(18)
C18A C19A C21A C22A -4(5)
C20A C19A C21A C22A -178(3)
C20B C19B C21B C22B -174(4)
C1 O1 C16 O2 -1.3(6)
C1 O1 C16 C17 179.3(4)
